data_2208895
loop_
_publ_author_name
' Xiao-Feng Wang '
' Yang Lv '
' Taka-aki Okamura '
' Wei-Yin Sun '
' Norikazu Ueyama '

_publ_section_title Poly[hexabromobis[\m~3~-1,3,5-tris(imidazol-1-ylmethyl)-2,4,6-trimethylbenzene]trimercury(II)]
_journal_coeditor_code HB2038
_journal_issue 5
_journal_name_full 'Acta Crystallographica Section E'
_journal_page_first m1124
_journal_page_last m1126
_journal_paper_doi 10.1107/S1600536806014607
_journal_volume 62
_journal_year 2006
_chemical_formula_iupac '[Hg3 Br6 (C21 H24 N6)2]'
_chemical_formula_moiety 'C42 H48 Br6 Hg3 N12'
_chemical_formula_sum 'C42 H48 Br6 Hg3 N12'
_chemical_formula_weight 1802.15
_chemical_name_systematic
;
Poly[bis[1,3,5-tris(imidazol-1-ylmethyl)-2,4,6-
trimethylbenzene]hexabromotrimercury(II)]
;
_space_group_IT_number 60
_symmetry_cell_setting orthorhombic
_symmetry_space_group_name_Hall '-P 2n 2ab'
_symmetry_space_group_name_H-M 'P b c n'
_atom_sites_solution_hydrogens geom
_atom_sites_solution_primary direct
_atom_sites_solution_secondary difmap
_cell_angle_alpha 90.00
_cell_angle_beta 90.00
_cell_angle_gamma 90.00
_cell_formula_units_Z 4
_cell_length_a 13.927(9)
_cell_length_b 11.700(10)
_cell_length_c 31.83(2)
_cell_measurement_reflns_used 27136
_cell_measurement_temperature 200
_cell_measurement_theta_max 27.5
_cell_measurement_theta_min 3.0
_cell_volume 5187(6)
_computing_cell_refinement RAPID-AUTO
_computing_data_collection 'RAPID-AUTO (Rigaku, 2004)'
_computing_data_reduction 'TEXSAN (Rigaku/MSC, 2000)'
_computing_molecular_graphics 'SHELXTL (Sheldrick, 1997b)'
_computing_publication_material TEXSAN
_computing_structure_refinement 'SHELXL97 (Sheldrick, 1997a)'
_computing_structure_solution 'SIR92 (Altomare <i>et al.</i>,  1993)'
_diffrn_ambient_temperature 200
_diffrn_detector_area_resol_mean 10.00
_diffrn_measured_fraction_theta_full 0.998
_diffrn_measured_fraction_theta_max 0.998
_diffrn_measurement_device_type 'Rigaku R-AXIS RAPID imaging-plate'
_diffrn_measurement_method \w
_diffrn_radiation_monochromator graphite
_diffrn_radiation_source 'fine-focus sealed tube'
_diffrn_radiation_type MoK\a
_diffrn_radiation_wavelength 0.71075
_diffrn_reflns_av_R_equivalents 0.0771
_diffrn_reflns_av_sigmaI/netI 0.0878
_diffrn_reflns_limit_h_max 18
_diffrn_reflns_limit_h_min -18
_diffrn_reflns_limit_k_max 15
_diffrn_reflns_limit_k_min -15
_diffrn_reflns_limit_l_max 41
_diffrn_reflns_limit_l_min -41
_diffrn_reflns_number 48822
_diffrn_reflns_theta_full 27.48
_diffrn_reflns_theta_max 27.48
_diffrn_reflns_theta_min 3.19
_diffrn_standards_decay_% 0
_exptl_absorpt_coefficient_mu 13.523
_exptl_absorpt_correction_T_max 0.582
_exptl_absorpt_correction_T_min 0.220
_exptl_absorpt_correction_type multi-scan
_exptl_absorpt_process_details '(ABSCOR; Higashi, 1995)'
_exptl_crystal_colour colorless
_exptl_crystal_density_diffrn 2.308
_exptl_crystal_density_method 'not measured'
_exptl_crystal_description block
_exptl_crystal_F_000 3336
_exptl_crystal_size_max 0.18
_exptl_crystal_size_mid 0.10
_exptl_crystal_size_min 0.04
_refine_diff_density_max 2.038
_refine_diff_density_min -1.098
_refine_ls_extinction_method none
_refine_ls_goodness_of_fit_ref 0.957
_refine_ls_hydrogen_treatment constr
_refine_ls_matrix_type full
_refine_ls_number_parameters 288
_refine_ls_number_reflns 5935
_refine_ls_number_restraints 0
_refine_ls_restrained_S_all 0.957
_refine_ls_R_factor_all 0.0582
_refine_ls_R_factor_gt 0.0291
_refine_ls_shift/su_max 0.001
_refine_ls_shift/su_mean 0.000
_refine_ls_structure_factor_coef Fsqd
_refine_ls_weighting_details 'calc w=1/[\s^2^(Fo^2^)+(0.003P)^2^] where P=(Fo^2^+2Fc^2^)/3'
_refine_ls_weighting_scheme calc
_refine_ls_wR_factor_gt 0.0308
_refine_ls_wR_factor_ref 0.0316
_reflns_number_gt 3388
_reflns_number_total 5935
_reflns_threshold_expression I>2\s(I)
_cod_data_source_file hb2038.cif
_cod_data_source_block I
_cod_original_cell_volume 5187(7)
_cod_database_code 2208895
_cod_database_fobs_code 2208895

loop_
_symmetry_equiv_pos_as_xyz
'x, y, z'
'-x+1/2, -y+1/2, z+1/2'
'x+1/2, -y+1/2, -z'
'-x, y, -z+1/2'
'-x, -y, -z'
'x-1/2, y-1/2, -z-1/2'
'-x-1/2, y-1/2, z'
'x, -y, z-1/2'

loop_
_atom_site_type_symbol
_atom_site_label
_atom_site_fract_x
_atom_site_fract_y
_atom_site_fract_z
_atom_site_U_iso_or_equiv
_atom_site_adp_type
_atom_site_calc_flag
_atom_site_refinement_flags
_atom_site_occupancy
Hg Hg1 0.5000 0.58834(3) 0.2500 0.03276(8) Uani d S 1
Hg Hg2 0.096847(13) 0.052004(18) 0.084252(7) 0.03424(6) Uani d . 1
Br Br1 -0.00569(4) -0.09637(5) 0.118535(15) 0.05001(16) Uani d . 1
Br Br2 0.05663(4) 0.25107(5) 0.055797(15) 0.03839(15) Uani d . 1
Br Br3 0.53463(4) 0.70527(5) 0.315939(16) 0.04317(16) Uani d . 1
N N11 0.7157(3) 0.3159(4) 0.22833(13) 0.0296(11) Uani d . 1
N N12 0.6243(2) 0.4594(3) 0.24697(12) 0.0284(10) Uani d . 1
N N31 0.3989(3) 0.0489(4) 0.13163(11) 0.0294(10) Uani d . 1
N N32 0.2468(3) 0.0723(4) 0.11479(12) 0.0337(12) Uani d . 1
N N51 0.7793(3) 0.1359(4) 0.02759(12) 0.0279(11) Uani d . 1
N N52 0.8501(3) 0.0334(4) -0.02100(12) 0.0372(12) Uani d . 1
C C1 0.7012(3) 0.1870(4) 0.16584(15) 0.0250(13) Uani d . 1
C C2 0.6244(3) 0.1123(4) 0.16870(14) 0.0246(13) Uani d . 1
C C3 0.5766(3) 0.0762(4) 0.13261(14) 0.0235(13) Uani d . 1
C C4 0.6061(3) 0.1138(4) 0.09298(14) 0.0266(12) Uani d . 1
C C5 0.6837(3) 0.1889(4) 0.08985(15) 0.0231(12) Uani d . 1
C C6 0.7310(3) 0.2286(4) 0.12641(16) 0.0275(14) Uani d . 1
C C11 0.7582(3) 0.2202(4) 0.20445(14) 0.0351(15) Uani d . 1
H H1 0.7634 0.1528 0.2232 0.042 Uiso calc R 1
H H2 0.8240 0.2417 0.1957 0.042 Uiso calc R 1
C C12 0.6443(3) 0.3853(4) 0.21759(15) 0.0310(14) Uani d . 1
H H3 0.6116 0.3815 0.1915 0.037 Uiso calc R 1
C C13 0.6858(4) 0.4376(5) 0.27883(15) 0.0375(15) Uani d . 1
H H4 0.6881 0.4781 0.3047 0.045 Uiso calc R 1
C C14 0.7436(4) 0.3493(5) 0.26823(15) 0.0406(16) Uani d . 1
H H5 0.7933 0.3167 0.2848 0.049 Uiso calc R 1
C C21 0.5906(3) 0.0731(4) 0.21175(12) 0.0436(15) Uani d . 1
H H6 0.5207 0.0627 0.2113 0.052 Uiso calc R 1
H H7 0.6075 0.1309 0.2328 0.052 Uiso calc R 1
H H8 0.6216 0.0005 0.2189 0.052 Uiso calc R 1
C C31 0.4930(3) -0.0069(4) 0.13637(14) 0.0344(13) Uani d . 1
H H9 0.4996 -0.0668 0.1146 0.041 Uiso calc R 1
H H10 0.4958 -0.0447 0.1642 0.041 Uiso calc R 1
C C32 0.3214(4) 0.0041(4) 0.11250(15) 0.0367(15) Uani d . 1
H H11 0.3208 -0.0682 0.0990 0.044 Uiso calc R 1
C C33 0.2772(4) 0.1667(5) 0.13554(17) 0.0442(17) Uani d . 1
H H12 0.2395 0.2327 0.1411 0.053 Uiso calc R 1
C C34 0.3704(4) 0.1515(5) 0.14713(16) 0.0438(16) Uani d . 1
H H13 0.4085 0.2031 0.1631 0.053 Uiso calc R 1
C C41 0.5557(3) 0.0736(4) 0.05374(13) 0.0441(15) Uani d . 1
H H14 0.5316 0.1399 0.0381 0.053 Uiso calc R 1
H H15 0.5019 0.0239 0.0615 0.053 Uiso calc R 1
H H16 0.6010 0.0310 0.0361 0.053 Uiso calc R 1
C C51 0.7190(3) 0.2251(4) 0.04690(14) 0.0322(15) Uani d . 1
H H17 0.6632 0.2408 0.0285 0.039 Uiso calc R 1
H H18 0.7566 0.2965 0.0495 0.039 Uiso calc R 1
C C52 0.7918(3) 0.1186(5) -0.01331(16) 0.0375(15) Uani d . 1
H H19 0.7619 0.1630 -0.0346 0.045 Uiso calc R 1
C C53 0.8774(3) -0.0062(4) 0.01750(15) 0.0325(15) Uani d . 1
H H20 0.9201 -0.0681 0.0224 0.039 Uiso calc R 1
C C54 0.8336(3) 0.0571(5) 0.04756(15) 0.0330(14) Uani d . 1
H H21 0.8399 0.0478 0.0771 0.040 Uiso calc R 1
C C61 0.8095(3) 0.3166(4) 0.12276(15) 0.0421(16) Uani d . 1
H H22 0.8663 0.2817 0.1099 0.051 Uiso calc R 1
H H23 0.8261 0.3451 0.1508 0.051 Uiso calc R 1
H H24 0.7872 0.3802 0.1053 0.051 Uiso calc R 1

loop_
_atom_site_aniso_label
_atom_site_aniso_U_11
_atom_site_aniso_U_22
_atom_site_aniso_U_33
_atom_site_aniso_U_12
_atom_site_aniso_U_13
_atom_site_aniso_U_23
Hg1 0.02784(16) 0.02646(19) 0.04399(18) 0.000 0.00030(16) 0.000
Hg2 0.02989(11) 0.03454(13) 0.03829(11) -0.00274(11) 0.00359(11) 0.00004(12)
Br1 0.0530(4) 0.0481(4) 0.0490(4) -0.0114(3) 0.0073(3) 0.0148(3)
Br2 0.0492(4) 0.0264(3) 0.0395(3) -0.0003(3) 0.0101(3) -0.0001(3)
Br3 0.0342(3) 0.0445(4) 0.0508(4) -0.0003(3) -0.0008(3) -0.0164(3)
N11 0.025(3) 0.032(3) 0.032(3) 0.012(2) 0.003(2) -0.001(2)
N12 0.034(2) 0.034(3) 0.018(2) 0.009(2) -0.005(2) -0.004(3)
N31 0.018(2) 0.025(3) 0.044(3) 0.000(2) 0.002(2) -0.004(2)
N32 0.020(2) 0.039(4) 0.042(3) 0.004(2) -0.001(2) -0.008(3)
N51 0.027(3) 0.037(3) 0.020(3) 0.007(2) 0.002(2) 0.004(2)
N52 0.038(3) 0.045(4) 0.029(3) 0.004(3) 0.010(2) -0.003(3)
C1 0.019(3) 0.026(3) 0.030(3) 0.007(2) 0.000(2) -0.007(3)
C2 0.022(3) 0.023(3) 0.029(3) 0.007(2) 0.006(2) 0.000(3)
C3 0.014(3) 0.023(4) 0.033(3) 0.009(2) -0.001(2) 0.001(3)
C4 0.027(3) 0.020(3) 0.033(3) 0.010(3) -0.007(3) -0.007(3)
C5 0.024(3) 0.023(3) 0.022(3) 0.004(2) 0.005(3) -0.008(3)
C6 0.018(3) 0.022(4) 0.043(4) 0.004(2) 0.008(3) -0.003(3)
C11 0.026(3) 0.038(4) 0.041(3) 0.012(3) -0.010(3) -0.006(3)
C12 0.028(3) 0.036(4) 0.029(3) 0.010(3) -0.013(3) -0.008(3)
C13 0.058(4) 0.036(4) 0.019(3) 0.008(3) -0.003(3) -0.007(3)
C14 0.048(4) 0.053(5) 0.021(3) 0.016(3) -0.008(3) -0.005(3)
C21 0.046(3) 0.054(4) 0.031(3) 0.000(4) 0.004(3) -0.005(3)
C31 0.025(3) 0.031(4) 0.046(3) 0.002(3) 0.001(3) -0.011(3)
C32 0.030(3) 0.033(4) 0.046(4) -0.005(3) -0.001(3) -0.016(3)
C33 0.021(4) 0.032(4) 0.079(5) 0.000(3) -0.003(3) -0.010(4)
C34 0.036(4) 0.030(4) 0.065(4) -0.009(3) 0.000(3) -0.016(3)
C41 0.045(3) 0.044(4) 0.043(3) -0.007(3) -0.004(3) -0.003(3)
C51 0.038(3) 0.031(4) 0.028(3) 0.009(3) 0.006(3) -0.009(3)
C52 0.034(4) 0.051(5) 0.028(4) 0.012(3) -0.006(3) 0.004(3)
C53 0.037(4) 0.031(4) 0.029(3) -0.002(3) 0.005(3) -0.004(3)
C54 0.033(3) 0.040(4) 0.026(3) 0.001(3) 0.000(3) -0.002(3)
C61 0.037(3) 0.047(5) 0.042(4) -0.013(3) 0.000(3) -0.004(3)

loop_
_atom_type_symbol
_atom_type_description
_atom_type_scat_dispersion_real
_atom_type_scat_dispersion_imag
_atom_type_scat_source
Hg Hg -2.3894 9.2266 'International Tables Vol C Tables 4.2.6.8 and 6.1.1.4'
Br Br -0.2901 2.4595 'International Tables Vol C Tables 4.2.6.8 and 6.1.1.4'
N N 0.0061 0.0033 'International Tables Vol C Tables 4.2.6.8 and 6.1.1.4'
C C 0.0033 0.0016 'International Tables Vol C Tables 4.2.6.8 and 6.1.1.4'
H H 0.0000 0.0000 'International Tables Vol C Tables 4.2.6.8 and 6.1.1.4'

loop_
_geom_angle_atom_site_label_1
_geom_angle_atom_site_label_2
_geom_angle_atom_site_label_3
_geom_angle_site_symmetry_1
_geom_angle_site_symmetry_3
_geom_angle
N12 Hg1 N12 4_655 . 97.9(2)
N12 Hg1 Br3 4_655 . 117.38(10)
N12 Hg1 Br3 . . 104.13(10)
N12 Hg1 Br3 4_655 4_655 104.13(10)
N12 Hg1 Br3 . 4_655 117.38(10)
Br3 Hg1 Br3 . 4_655 115.15(6)
N32 Hg2 N52 . 5_655 96.82(14)
N32 Hg2 Br1 . . 113.79(11)
N52 Hg2 Br1 5_655 . 104.88(11)
N32 Hg2 Br2 . . 104.62(11)
N52 Hg2 Br2 5_655 . 98.71(12)
Br1 Hg2 Br2 . . 131.40(4)
C12 N11 C14 . . 105.9(4)
C12 N11 C11 . . 129.2(4)
C14 N11 C11 . . 125.0(4)
C12 N12 C13 . . 106.1(4)
C12 N12 Hg1 . . 128.8(3)
C13 N12 Hg1 . . 124.7(3)
C32 N31 C34 . . 106.0(4)
C32 N31 C31 . . 126.0(4)
C34 N31 C31 . . 127.9(4)
C32 N32 C33 . . 106.0(4)
C32 N32 Hg2 . . 128.9(4)
C33 N32 Hg2 . . 124.7(3)
C52 N51 C54 . . 106.4(4)
C52 N51 C51 . . 126.3(4)
C54 N51 C51 . . 127.3(4)
C52 N52 C53 . . 105.3(4)
C52 N52 Hg2 . 5_655 132.4(4)
C53 N52 Hg2 . 5_655 122.3(3)
C2 C1 C6 . . 120.3(4)
C2 C1 C11 . . 120.9(5)
C6 C1 C11 . . 118.7(5)
C1 C2 C3 . . 120.4(4)
C1 C2 C21 . . 119.3(4)
C3 C2 C21 . . 120.2(4)
C2 C3 C4 . . 120.5(4)
C2 C3 C31 . . 119.7(4)
C4 C3 C31 . . 119.8(4)
C5 C4 C3 . . 119.3(4)
C5 C4 C41 . . 119.8(4)
C3 C4 C41 . . 120.9(4)
C4 C5 C6 . . 120.5(4)
C4 C5 C51 . . 119.5(4)
C6 C5 C51 . . 120.0(4)
C1 C6 C5 . . 118.8(5)
C1 C6 C61 . . 121.3(5)
C5 C6 C61 . . 119.9(4)
N11 C11 C1 . . 113.6(4)
N11 C11 H1 . . 108.8
C1 C11 H1 . . 108.8
N11 C11 H2 . . 108.8
C1 C11 H2 . . 108.8
H1 C11 H2 . . 107.7
N12 C12 N11 . . 112.5(4)
N12 C12 H3 . . 123.8
N11 C12 H3 . . 123.8
N12 C13 C14 . . 109.5(4)
N12 C13 H4 . . 125.2
C14 C13 H4 . . 125.2
C13 C14 N11 . . 106.1(5)
C13 C14 H5 . . 126.9
N11 C14 H5 . . 126.9
C2 C21 H6 . . 109.5
C2 C21 H7 . . 109.5
H6 C21 H7 . . 109.5
C2 C21 H8 . . 109.5
H6 C21 H8 . . 109.5
H7 C21 H8 . . 109.5
N31 C31 C3 . . 113.0(4)
N31 C31 H9 . . 109.0
C3 C31 H9 . . 109.0
N31 C31 H10 . . 109.0
C3 C31 H10 . . 109.0
H9 C31 H10 . . 107.8
N32 C32 N31 . . 111.9(5)
N32 C32 H11 . . 124.1
N31 C32 H11 . . 124.1
N32 C33 C34 . . 108.9(5)
N32 C33 H12 . . 125.6
C34 C33 H12 . . 125.6
N31 C34 C33 . . 107.2(5)
N31 C34 H13 . . 126.4
C33 C34 H13 . . 126.4
C4 C41 H14 . . 109.5
C4 C41 H15 . . 109.5
H14 C41 H15 . . 109.5
C4 C41 H16 . . 109.5
H14 C41 H16 . . 109.5
H15 C41 H16 . . 109.5
N51 C51 C5 . . 111.4(4)
N51 C51 H17 . . 109.4
C5 C51 H17 . . 109.4
N51 C51 H18 . . 109.4
C5 C51 H18 . . 109.4
H17 C51 H18 . . 108.0
N52 C52 N51 . . 112.4(5)
N52 C52 H19 . . 123.8
N51 C52 H19 . . 123.8
C54 C53 N52 . . 108.9(5)
C54 C53 H20 . . 125.6
N52 C53 H20 . . 125.6
N51 C54 C53 . . 107.0(4)
N51 C54 H21 . . 126.5
C53 C54 H21 . . 126.5
C6 C61 H22 . . 109.5
C6 C61 H23 . . 109.5
H22 C61 H23 . . 109.5
C6 C61 H24 . . 109.5
H22 C61 H24 . . 109.5
H23 C61 H24 . . 109.5

loop_
_geom_bond_atom_site_label_1
_geom_bond_atom_site_label_2
_geom_bond_site_symmetry_2
_geom_bond_distance
_geom_bond_publ_flag
Hg1 N12 4_655 2.298(4) ?
Hg1 N12 . 2.298(4) y
Hg1 Br3 . 2.5515(14) y
Hg1 Br3 4_655 2.5515(14) ?
Hg2 N32 . 2.316(4) y
Hg2 N52 5_655 2.366(4) y
Hg2 Br1 . 2.4987(13) y
Hg2 Br2 . 2.5609(19) y
N11 C12 . 1.329(5) ?
N11 C14 . 1.384(5) ?
N11 C11 . 1.477(5) ?
N12 C12 . 1.305(5) ?
N12 C13 . 1.352(5) ?
N31 C32 . 1.345(5) ?
N31 C34 . 1.357(6) ?
N31 C31 . 1.472(5) ?
N32 C32 . 1.312(5) ?
N32 C33 . 1.354(6) ?
N51 C52 . 1.329(5) ?
N51 C54 . 1.352(5) ?
N51 C51 . 1.473(5) ?
N52 C52 . 1.308(6) ?
N52 C53 . 1.365(5) ?
N52 Hg2 5_655 2.366(4) ?
C1 C2 . 1.383(6) ?
C1 C6 . 1.409(6) ?
C1 C11 . 1.514(6) ?
C2 C3 . 1.394(6) ?
C2 C21 . 1.520(5) ?
C3 C4 . 1.398(6) ?
C3 C31 . 1.522(6) ?
C4 C5 . 1.396(6) ?
C4 C41 . 1.507(5) ?
C5 C6 . 1.416(6) ?
C5 C51 . 1.513(6) ?
C6 C61 . 1.507(6) ?
C11 H1 . 0.9900 ?
C11 H2 . 0.9900 ?
C12 H3 . 0.9500 ?
C13 C14 . 1.353(6) ?
C13 H4 . 0.9500 ?
C14 H5 . 0.9500 ?
C21 H6 . 0.9800 ?
C21 H7 . 0.9800 ?
C21 H8 . 0.9800 ?
C31 H9 . 0.9900 ?
C31 H10 . 0.9900 ?
C32 H11 . 0.9500 ?
C33 C34 . 1.362(6) ?
C33 H12 . 0.9500 ?
C34 H13 . 0.9500 ?
C41 H14 . 0.9800 ?
C41 H15 . 0.9800 ?
C41 H16 . 0.9800 ?
C51 H17 . 0.9900 ?
C51 H18 . 0.9900 ?
C52 H19 . 0.9500 ?
C53 C54 . 1.354(6) ?
C53 H20 . 0.9500 ?
C54 H21 . 0.9500 ?
C61 H22 . 0.9800 ?
C61 H23 . 0.9800 ?
C61 H24 . 0.9800 ?

loop_
_geom_hbond_atom_site_label_D
_geom_hbond_atom_site_label_H
_geom_hbond_atom_site_label_A
_geom_hbond_site_symmetry_A
_geom_hbond_distance_DH
_geom_hbond_distance_HA
_geom_hbond_distance_DA
_geom_hbond_angle_DHA
C12 H3 Br1 7_665 0.95 2.76 3.703(6) 171
C14 H5 Br3 7_755 0.95 2.90 3.832(6) 166

loop_
_geom_torsion_atom_site_label_1
_geom_torsion_atom_site_label_2
_geom_torsion_atom_site_label_3
_geom_torsion_atom_site_label_4
_geom_torsion_site_symmetry_1
_geom_torsion
N12 Hg1 N12 C12 4_655 64.6(4)
Br3 Hg1 N12 C12 . -174.5(4)
Br3 Hg1 N12 C12 4_655 -45.9(4)
N12 Hg1 N12 C13 4_655 -107.4(4)
Br3 Hg1 N12 C13 . 13.5(4)
Br3 Hg1 N12 C13 4_655 142.1(4)
N52 Hg2 N32 C32 5_655 -35.8(5)
Br1 Hg2 N32 C32 . 73.7(4)
Br2 Hg2 N32 C32 . -136.7(4)
N52 Hg2 N32 C33 5_655 136.7(4)
Br1 Hg2 N32 C33 . -113.7(4)
Br2 Hg2 N32 C33 . 35.9(4)
C6 C1 C2 C3 . 0.9(7)
C11 C1 C2 C3 . -175.5(4)
C6 C1 C2 C21 . -177.1(4)
C11 C1 C2 C21 . 6.5(7)
C1 C2 C3 C4 . 0.7(7)
C21 C2 C3 C4 . 178.7(4)
C1 C2 C3 C31 . 179.4(4)
C21 C2 C3 C31 . -2.6(7)
C2 C3 C4 C5 . -0.5(7)
C31 C3 C4 C5 . -179.2(4)
C2 C3 C4 C41 . 179.1(4)
C31 C3 C4 C41 . 0.3(7)
C3 C4 C5 C6 . -1.3(7)
C41 C4 C5 C6 . 179.2(4)
C3 C4 C5 C51 . 176.9(4)
C41 C4 C5 C51 . -2.7(7)
C2 C1 C6 C5 . -2.6(7)
C11 C1 C6 C5 . 173.8(4)
C2 C1 C6 C61 . 175.4(4)
C11 C1 C6 C61 . -8.1(7)
C4 C5 C6 C1 . 2.8(7)
C51 C5 C6 C1 . -175.4(4)
C4 C5 C6 C61 . -175.3(4)
C51 C5 C6 C61 . 6.6(7)
C12 N11 C11 C1 . -10.7(7)
C14 N11 C11 C1 . 168.0(5)
C2 C1 C11 N11 . -84.8(6)
C6 C1 C11 N11 . 98.8(5)
C13 N12 C12 N11 . 0.0(6)
Hg1 N12 C12 N11 . -173.1(3)
C14 N11 C12 N12 . -0.1(6)
C11 N11 C12 N12 . 178.8(4)
C12 N12 C13 C14 . 0.1(6)
Hg1 N12 C13 C14 . 173.6(3)
N12 C13 C14 N11 . -0.2(6)
C12 N11 C14 C13 . 0.2(6)
C11 N11 C14 C13 . -178.8(5)
C32 N31 C31 C3 . 143.4(4)
C34 N31 C31 C3 . -40.4(6)
C2 C3 C31 N31 . 103.2(5)
C4 C3 C31 N31 . -78.1(5)
C33 N32 C32 N31 . 1.2(6)
Hg2 N32 C32 N31 . 174.9(3)
C34 N31 C32 N32 . 0.5(6)
C31 N31 C32 N32 . 177.4(4)
C32 N32 C33 C34 . -2.5(6)
Hg2 N32 C33 C34 . -176.5(3)
C32 N31 C34 C33 . -2.0(6)
C31 N31 C34 C33 . -178.8(4)
N32 C33 C34 N31 . 2.8(6)
C52 N51 C51 C5 . 153.1(5)
C54 N51 C51 C5 . -28.0(6)
C4 C5 C51 N51 . -79.0(5)
C6 C5 C51 N51 . 99.2(5)
C53 N52 C52 N51 . -0.5(6)
Hg2 N52 C52 N51 5_655 177.7(3)
C54 N51 C52 N52 . 0.4(6)
C51 N51 C52 N52 . 179.5(4)
C52 N52 C53 C54 . 0.3(6)
Hg2 N52 C53 C54 5_655 -178.1(3)
C52 N51 C54 C53 . -0.2(6)
C51 N51 C54 C53 . -179.3(4)
N52 C53 C54 N51 . 0.0(6)
